data_2001506
loop_
_publ_author_name
'\<Cern\'ak, J.'
'G\'erard, F.'
'Chomi\<c, J.'

_publ_section_title
;<i>catena</i>-Poly[silver(I)-\m-(cyano-<i>C</i>:<i>N</i>)-<i>cis</i>-bis(2,2'-bipyridine-<i>N</i>,<i>N</i>')copper(II)-\m-(cyano-<i>N</i>:<i>C</i>)]
 dicyanoargentate(I) monohydrate
;
_journal_issue 7
_journal_name_full 'Acta Crystallographica Section C'
_journal_page_first 1294
_journal_page_last 1296
_journal_paper_doi 10.1107/S010827019300037X
_journal_volume 49
_journal_year 1993
_chemical_formula_moiety 'C20 H16 Cu1 N4 , 2Ag1 C2 N2 , H2 O1'
_chemical_formula_sum 'C24 H18 Ag2 Cu N8 O'
_chemical_formula_weight 713.74
_space_group_crystal_system triclinic
_space_group_IT_number 2
_space_group_name_Hall '-P 1'
_space_group_name_H-M_alt 'P -1'
_symmetry_space_group_name_Hall '-P 1'
_symmetry_space_group_name_H-M 'P -1'
_atom_type_scat_source 'SHELX76 (C, H, N, O), IntTabIV (Cu, Ag)'
_cell_angle_alpha 97.09(2)
_cell_angle_beta 109.44(2)
_cell_angle_gamma 77.890(10)
_cell_formula_units_Z 2
_cell_length_a 11.302(2)
_cell_length_b 11.8140(10)
_cell_length_c 10.4570(10)
_cell_measurement_reflns_used 25
_cell_measurement_temperature 295
_cell_measurement_theta_max 14.90
_cell_measurement_theta_min 10.80
_cell_volume 1285.2(3)
_diffrn_measurement_device CAD-4L
_diffrn_measurement_method \w
_diffrn_radiation_type MoK\a
_diffrn_radiation_wavelength 0.7093
_diffrn_reflns_av_R_equivalents 0.0199
_diffrn_reflns_limit_h_max 14
_diffrn_reflns_limit_h_min -14
_diffrn_reflns_limit_k_max 15
_diffrn_reflns_limit_k_min -15
_diffrn_reflns_limit_l_max 13
_diffrn_reflns_limit_l_min 0
_diffrn_reflns_number 5169
_diffrn_reflns_theta_max 27.5
_diffrn_standards_decay_% <=+-2
_diffrn_standards_interval_count 100
_diffrn_standards_number 3
_exptl_absorpt_coefficient_mu 2.35
_exptl_absorpt_correction_type none
_exptl_crystal_colour blue
_exptl_crystal_density_diffrn 1.844
_exptl_crystal_density_meas 1.85(2)
_exptl_crystal_density_method flotation?
_exptl_crystal_description parallelepiped
_exptl_crystal_size_max 0.25
_exptl_crystal_size_mid 0.20
_exptl_crystal_size_min 0.15
_refine_diff_density_max '1.14 (see below), 0.34'
_refine_diff_density_min -0.45
_refine_ls_extinction_method none
_refine_ls_goodness_of_fit_obs 1.1911
_refine_ls_hydrogen_treatment refU
_refine_ls_number_parameters 344
_refine_ls_number_reflns 4308
_refine_ls_R_factor_obs 0.0291
_refine_ls_shift/esd_max 0.111
_refine_ls_structure_factor_coef F
_refine_ls_weighting_details 'w = 0.7148/[\s^2^(F~o~)]'
_refine_ls_weighting_scheme calc
_refine_ls_wR_factor_obs 0.0387
_reflns_number_observed 4308
_reflns_number_total 4891
_reflns_observed_criterion F~o~>=4\s(F~o~)
_cod_data_source_file ka1014.cif
_cod_data_source_block ka1014_structure_1_of_1
_cod_depositor_comments
;
The following automatic conversions were performed:

'_refine_ls_weighting_scheme' value 'w = 0.7148/[\s^2^(F~o~)]' was
changed to 'calc'. New tag '_refine_ls_weighting_details' was
created. The value of the new tag was set to 'w =
0.7148/[\s^2^(F~o~)]'.

Automatic conversion script
Id: cif_fix_values 3143 2015-03-26 13:38:13Z robertas 
;
_cod_original_cell_volume 1285.2(5)
_cod_original_formula_sum 'C24 H18 Ag2 Cu1 N8 O1'
_cod_database_code 2001506

loop_
_space_group_symop_id
_space_group_symop_operation_xyz
1 x,y,z
2 -x,-y,-z

loop_
_atom_site_label
_atom_site_fract_x
_atom_site_fract_y
_atom_site_fract_z
Ag(1) .0000 .0000 .0000
Ag(2) .0000 .5000 .0000
Ag(3) .04343(3) .24111(3) -.02406(4)
Cu -.19742(4) .29480(4) .32173(3)
O .5945(7) .1102(6) .7927(8)
N(1) -.3660(3) .3399(3) .1779(3)
N(2) -.2752(3) .4336(2) .4238(3)
N(3) -.0401(3) .2506(2) .4834(3)
N(4) -.2504(3) .1570(3) .4102(3)
N(5) -.1249(3) .1788(3) .1984(3)
N(6) -.0908(4) .4430(3) .2408(4)
N(7) .3243(5) .1569(6) .1750(7)
N(8) -.2417(4) .2872(4) -.2273(5)
C(11) -.4467(3) .4287(3) .2147(4)
C(12) -.5713(4) .4610(4) .1316(4)
C(13) -.6120(4) .4022(4) .0064(5)
C(14) -.5286(4) .3132(4) -.0310(5)
C(15) -.4053(4) .2844(4) .0577(4)
C(21) -.3924(3) .4864(3) .3506(4)
C(22) -.4560(4) .5871(3) .4005(5)
C(23) -.3971(4) .6324(4) .5297(5)
C(24) -.2795(4) .5770(4) .6048(5)
C(25) -.2213(4) .4773(3) .5483(4)
C(31) -.0392(3) .1652(3) .5602(3)
C(32) .0672(4) .1297(3) .6687(4)
C(33) .1732(4) .1826(4) .7012(4)
C(34) .1707(4) .2693(4) .6243(4)
C(35) .0631(4) .3003(3) .5158(4)
C(41) -.1569(3) .1144(3) .5202(4)
C(42) -.1702(4) .0301(3) .5921(4)
C(43) -.2844(5) -.0140(4) .5462(5)
C(44) -.3787(4) .0270(4) .4330(5)
C(45) -.3585(4) .1135(4) .3679(4)
C(5) -.0824(4) .1126(3) .1289(4)
C(6) -.0568(4) .4662(3) .1591(4)
C(7) .2279(5) .1900(4) .1030(6)
C(8) -.1413(5) .2730(4) -.1584(5)
H(12) -.6353 .5313 .1635
H(13) -.7081 .4263 -.0609
H(14) -.5584 .2660 -.1280
H(15) -.3399 .2140 .0280
H(22) -.5491 .6290 .3401
H(23) -.4437 .7107 .5708
H(24) -.2330 .6105 .7060
H(25) -.1287 .4339 .6078
H(32) .0681 .0608 .7282
H(33) .2565 .1557 .7862
H(34) .2513 .3125 .6481
H(35) .0620 .3676 .4541
H(42) -.0944 -.0013 .6817
H(43) -.2974 -.0802 .6003
H(44) -.4665 -.0067 .3949
H(45) -.4335 .1469 .2789

loop_
_geom_angle_atom_site_label_1
_geom_angle_atom_site_label_2
_geom_angle_atom_site_label_3
_geom_angle_site_symmetry_1
_geom_angle_site_symmetry_2
_geom_angle_site_symmetry_3
_geom_angle
_geom_angle_publ_flag
Ag(1) C(5) N(5) . . . 176.4(4) yes
Ag(3) C(7) N(7) . . . 175.1(6) yes
C(5) Ag(1) C(5) . . 2 180 yes
C(7) Ag(3) C(8) . . . 173.6(2) yes
C(5) N(5) Cu . . . 179.4(3) yes
N(1) Cu N(2) . . . 80.80(10) yes
N(1) Cu N(4) . . . 97.80(10) yes
N(1) Cu N(6) . . . 92.20(10) yes
Ag(2) C(6) N(6) . . . 176.1(4) yes
Ag(3) C(8) N(8) . . . 177.0(5) yes
C(6) Ag(2) C(6) . . 3 180 yes
C(6) N(6) Cu . . . 147.2(4) yes
N(1) Cu N(3) . . . 172.80(10) yes
N(1) Cu N(5) . . . 94.10(10) yes
N(2) Cu N(3) . . . 94.40(10) yes
N(2) Cu N(4) . . . 96.90(10) yes
N(2) Cu N(6) . . . 87.20(10) yes
N(3) Cu N(5) . . . 91.50(10) yes
N(4) Cu N(5) . . . 92.20(10) yes
N(5) Cu N(6) . . . 84.40(10) yes
Cu N(1) C(11) . . . 115.2(3) yes
Cu N(1) C(15) . . . 125.4(3) yes
C(11) N(1) C(15) . . . 119.2(4) yes
N(1) C(11) C(12) . . . 121.6(4) yes
C(11) C(12) C(13) . . . 118.9(4) yes
C(12) C(13) C(14) . . . 119.0(5) yes
C(13) C(14) C(15) . . . 119.2(4) yes
C(14) C(15) N(1) . . . 122.1(4) yes
N(1) C(11) C(21) . . . 114.9(3) yes
C(12) C(11) C(21) . . . 123.5(4) yes
Cu N(2) C(21) . . . 113.9(2) yes
Cu N(2) C(25) . . . 127.3(3) yes
C(21) N(2) C(25) . . . 118.8(3) yes
N(2) C(21) C(22) . . . 121.7(4) yes
C(21) C(22) C(23) . . . 118.5(4) yes
C(22) C(23) C(24) . . . 119.5(4) yes
C(23) C(24) C(25) . . . 118.9(4) yes
C(24) C(25) N(2) . . . 122.5(4) yes
N(2) C(21) C(11) . . . 114.9(3) yes
C(22) C(21) C(11) . . . 123.4(4) yes
N(2) Cu N(5) . . . 170.00(10) yes
N(3) Cu N(4) . . . 77.40(10) yes
N(3) Cu N(6) . . . 92.90(10) yes
N(4) Cu N(6) . . . 169.90(10) yes
Cu N(3) C(31) . . . 118.2(3) yes
Cu N(3) C(35) . . . 122.9(3) yes
C(31) N(3) C(35) . . . 118.9(3) yes
N(3) C(31) C(32) . . . 120.3(4) yes
C(31) C(32) C(33) . . . 119.9(4) yes
C(32) C(33) C(34) . . . 119.3(4) yes
C(33) C(34) C(35) . . . 118.6(4) yes
C(34) C(35) N(3) . . . 122.9(4) yes
N(3) C(31) C(41) . . . 116.4(3) yes
C(32) C(31) C(41) . . . 123.3(3) yes
Cu N(4) C(41) . . . 112.4(3) yes
Cu N(4) C(45) . . . 129.2(3) yes
C(41) N(4) C(45) . . . 118.4(3) yes
N(4) C(41) C(42) . . . 122.1(4) yes
C(41) C(42) C(43) . . . 118.5(4) yes
C(42) C(43) C(44) . . . 119.7(5) yes
C(43) C(44) C(45) . . . 118.1(5) yes
C(44) C(45) N(4) . . . 123.2(4) yes
N(4) C(41) C(31) . . . 115.6(3) yes
C(42) C(41) C(31) . . . 122.3(4) yes

loop_
_geom_bond_atom_site_label_1
_geom_bond_atom_site_label_2
_geom_bond_distance
_geom_bond_publ_flag
Ag(1) Ag(3) 3.0439(4) yes
Ag(1) C(5) 2.080(4) yes
Ag(2) C(6) 2.078(5) yes
Ag(3) C(7) 2.074(5) yes
Ag(3) C(8) 2.079(4) yes
Cu N(1) 2.010(3) yes
Cu N(3) 2.030(3) yes
Cu N(5) 2.003(3) yes
N(1) C(11) 1.347(5) yes
N(1) C(15) 1.325(5) yes
C(11) C(12) 1.388(5) yes
C(12) C(13) 1.385(6) yes
C(13) C(14) 1.369(7) yes
C(14) C(15) 1.392(5) yes
C(11) C(21) 1.489(5) yes
N(2) C(21) 1.352(4) yes
N(2) C(25) 1.331(5) yes
C(21) C(22) 1.393(5) yes
C(22) C(23) 1.389(6) yes
C(23) C(24) 1.371(6) yes
C(24) C(25) 1.389(6) yes
Ag(2) Ag(3) 2.9866(4) yes
C(5) N(5) 1.142(5) yes
C(6) N(6) 1.130(7) yes
C(7) N(7) 1.120(7) yes
C(8) N(8) 1.114(6) yes
Cu N(2) 2.046(3) yes
Cu N(4) 2.239(4) yes
Cu N(6) 2.676(5) yes
N(3) C(31) 1.363(5) yes
N(3) C(35) 1.340(5) yes
C(31) C(32) 1.381(4) yes
C(32) C(33) 1.390(6) yes
C(33) C(34) 1.368(7) yes
C(34) C(35) 1.377(5) yes
C(31) C(41) 1.486(5) yes
N(4) C(41) 1.344(4) yes
N(4) C(45) 1.342(6) yes
C(41) C(42) 1.380(6) yes
C(42) C(43) 1.406(7) yes
C(43) C(44) 1.363(6) yes
C(44) C(45) 1.390(8) yes

loop_
_cod_changelog_entry_id
_cod_changelog_entry_author
_cod_changelog_entry_date
_cod_changelog_entry_text
1 'Vaitkus, Antanas' 2022-09-28T17:25:00+03:00
;
 Removed the extra '-x,1-y,-z' symmetry operation from the space group
 symmetry operation list and updated space group information.
;
